data_4032743
loop_
_publ_author_name
'Huber, Tatjana'
'Preuhs, Teresa A.'
'Gerlinger, Christa K. G.'
'Magauer, Thomas'

_publ_section_title
;
 Development of a \b-C-H Bromination Approach toward the Synthesis of
 Jerantinine E.
;
_journal_issue 14
_journal_name_full 'The Journal of organic chemistry'
_journal_page_first 7410
_journal_page_last 7419
_journal_paper_doi 10.1021/acs.joc.7b01095
_journal_volume 82
_journal_year 2017
_chemical_formula_moiety 'C29 H29 N O5'
_chemical_formula_sum 'C29 H29 N O5'
_chemical_formula_weight 471.53
_chemical_name_common 1571
_space_group_crystal_system monoclinic
_space_group_IT_number 14
_space_group_name_Hall '-P 2ybc'
_space_group_name_H-M_alt 'P 1 21/c 1'
_symmetry_space_group_name_Hall '-P 2ybc'
_symmetry_space_group_name_H-M 'P 1 21/c 1'
_atom_sites_solution_hydrogens geom
_audit_block_code C29H29NO5_vv181_magauer
_audit_creation_method 'APEX3 v2016.5-0'
_audit_update_record 13-Mar-17
_cell_angle_alpha 90
_cell_angle_beta 91.3250(10)
_cell_angle_gamma 90
_cell_formula_units_Z 4
_cell_length_a 10.5106(2)
_cell_length_b 4.96800(10)
_cell_length_c 44.4015(9)
_cell_measurement_reflns_used 9909
_cell_measurement_temperature 100.(2)
_cell_measurement_theta_max 26.3749
_cell_measurement_theta_min 2.7001
_cell_volume 2317.88(8)
_computing_cell_refinement 'SAINT V8.37A (Bruker AXS Inc., 2015)'
_computing_data_collection 'APEX3 v2016.5-0, Bruker AXS (2016)'
_computing_data_reduction 'SAINT V8.37A (Bruker AXS Inc., 2015)'
_computing_molecular_graphics 'shelXle (C.B. Huebschle, rev 786)'
_computing_structure_refinement 'SHELXL-2014/7 (Sheldrick, 2014)'
_computing_structure_solution 'XT, VERSION 2014/5'
_diffrn_ambient_temperature 100.(2)
_diffrn_detector_area_resol_mean 7.4074
_diffrn_measured_fraction_theta_full 0.998
_diffrn_measured_fraction_theta_max 0.997
_diffrn_measurement_device 'fixed-chi three-circle diffractometer'
_diffrn_measurement_device_type 'Bruker D8 Venture TXS'
_diffrn_measurement_method 'mix of phi and omega scans'
_diffrn_radiation_monochromator 'focusing mirrors'
_diffrn_radiation_type MoK\a
_diffrn_radiation_wavelength 0.71073
_diffrn_reflns_av_R_equivalents 0.0297
_diffrn_reflns_av_unetI/netI 0.0256
_diffrn_reflns_Laue_measured_fraction_full 0.998
_diffrn_reflns_Laue_measured_fraction_max 0.997
_diffrn_reflns_limit_h_max 13
_diffrn_reflns_limit_h_min -13
_diffrn_reflns_limit_k_max 6
_diffrn_reflns_limit_k_min -6
_diffrn_reflns_limit_l_max 55
_diffrn_reflns_limit_l_min -55
_diffrn_reflns_number 22871
_diffrn_reflns_point_group_measured_fraction_full 0.998
_diffrn_reflns_point_group_measured_fraction_max 0.997
_diffrn_reflns_theta_full 25.242
_diffrn_reflns_theta_max 26.372
_diffrn_reflns_theta_min 3.331
_diffrn_source 'rotating anode (TXS)'
_diffrn_source_current 50
_diffrn_source_power 2.5
_diffrn_source_type 'Bruker TXS'
_diffrn_source_voltage 50
_exptl_absorpt_coefficient_mu 0.092
_exptl_absorpt_correction_T_max 0.9705
_exptl_absorpt_correction_T_min 0.9211
_exptl_absorpt_correction_type multi-scan
_exptl_absorpt_process_details
;
SADABS-2016/2 - Bruker AXS area detector scaling and absorption correction
;
_exptl_crystal_colour brown
_exptl_crystal_density_diffrn 1.351
_exptl_crystal_density_method 'not measured'
_exptl_crystal_description block
_exptl_crystal_F_000 1000
_exptl_crystal_size_max 0.100
_exptl_crystal_size_mid 0.050
_exptl_crystal_size_min 0.030
_refine_diff_density_max 0.263
_refine_diff_density_min -0.209
_refine_diff_density_rms 0.042
_refine_ls_extinction_method none
_refine_ls_goodness_of_fit_ref 1.038
_refine_ls_hydrogen_treatment constr
_refine_ls_matrix_type full
_refine_ls_number_parameters 319
_refine_ls_number_reflns 4723
_refine_ls_number_restraints 0
_refine_ls_restrained_S_all 1.038
_refine_ls_R_factor_all 0.0482
_refine_ls_R_factor_gt 0.0395
_refine_ls_shift/su_max 0.001
_refine_ls_shift/su_mean 0.000
_refine_ls_structure_factor_coef Fsqd
_refine_ls_weighting_details 'w=1/[\s^2^(Fo^2^)+(0.0343P)^2^+1.5990P] where P=(Fo^2^+2Fc^2^)/3'
_refine_ls_weighting_scheme calc
_refine_ls_wR_factor_gt 0.0902
_refine_ls_wR_factor_ref 0.0946
_reflns_Friedel_coverage 0.000
_reflns_number_gt 4074
_reflns_number_total 4723
_reflns_threshold_expression 'I > 2\s(I)'
_cod_data_source_file jo7b01095_si_002.cif
_cod_data_source_block vv181
_cod_depositor_comments
;
The following automatic conversions were performed:

'_exptl_absorpt_correction_type' value 'Multi-Scan' changed to
'multi-scan' according to
/home/data/users/saulius/crontab/automatic-downloads/current/ACS/lib/dictionaries/cif_core.dic
dictionary named 'cif_core.dic' version 2.4.2 from 2011-04-26.

Automatic conversion script
Id: cif_fix_values 4973 2017-02-22 13:04:09Z antanas 
;
_cod_database_code 4032743
_shelx_estimated_absorpt_t_min 0.991
_shelx_estimated_absorpt_t_max 0.997
_shelx_space_group_comment
;
The symmetry employed for this shelxl refinement is uniquely defined
by the following loop, which should always be used as a source of
symmetry information in preference to the above space-group names.
They are only intended as comments.
;

loop_
_space_group_symop_operation_xyz
'x, y, z'
'-x, y+1/2, -z+1/2'
'-x, -y, -z'
'x, -y-1/2, z-1/2'

loop_
_atom_site_label
_atom_site_type_symbol
_atom_site_fract_x
_atom_site_fract_y
_atom_site_fract_z
_atom_site_U_iso_or_equiv
_atom_site_adp_type
_atom_site_occupancy
_atom_site_site_symmetry_order
_atom_site_calc_flag
_atom_site_refinement_flags_posn
_atom_site_refinement_flags_adp
O1 O 0.70765(10) 0.3092(2) 0.24794(2) 0.0233(2) Uani 1 1 d . .
O2 O 0.86632(10) -0.0250(2) 0.27172(2) 0.0210(2) Uani 1 1 d . .
O3 O 0.89891(10) 0.0434(2) 0.39427(2) 0.0217(2) Uani 1 1 d . .
O4 O 0.50572(9) 0.4650(2) 0.41520(2) 0.0187(2) Uani 1 1 d . .
O5 O 0.10676(10) -0.2149(2) 0.48482(2) 0.0236(2) Uani 1 1 d . .
N1 N 0.60629(11) 0.6201(2) 0.35036(3) 0.0144(2) Uani 1 1 d . .
C1 C 0.66549(13) 0.4760(3) 0.32762(3) 0.0145(3) Uani 1 1 d . .
C2 C 0.64557(13) 0.4893(3) 0.29630(3) 0.0164(3) Uani 1 1 d . .
H2 H 0.5860 0.6117 0.2875 0.020 Uiso 1 1 calc R U
C3 C 0.71574(14) 0.3179(3) 0.27881(3) 0.0173(3) Uani 1 1 d . .
C4 C 0.80426(13) 0.1319(3) 0.29203(3) 0.0162(3) Uani 1 1 d . .
C5 C 0.82361(13) 0.1224(3) 0.32284(3) 0.0151(3) Uani 1 1 d . .
H5 H 0.8831 -0.0001 0.3316 0.018 Uiso 1 1 calc R U
C6 C 0.75338(13) 0.2978(3) 0.34094(3) 0.0147(3) Uani 1 1 d . .
C7 C 0.74628(13) 0.3380(3) 0.37299(3) 0.0145(3) Uani 1 1 d . .
C8 C 0.81481(13) 0.2123(3) 0.39772(3) 0.0160(3) Uani 1 1 d . .
C9 C 0.77378(14) 0.2965(3) 0.42893(3) 0.0185(3) Uani 1 1 d . .
H9A H 0.8472 0.2786 0.4432 0.022 Uiso 1 1 calc R U
H9B H 0.7064 0.1725 0.4357 0.022 Uiso 1 1 calc R U
C10 C 0.72389(14) 0.5850(3) 0.43019(3) 0.0180(3) Uani 1 1 d . .
H10A H 0.7936 0.7115 0.4256 0.022 Uiso 1 1 calc R U
H10B H 0.6950 0.6244 0.4508 0.022 Uiso 1 1 calc R U
C11 C 0.61331(13) 0.6279(3) 0.40767(3) 0.0158(3) Uani 1 1 d . .
H11 H 0.5888 0.8223 0.4069 0.019 Uiso 1 1 calc R U
C12 C 0.65502(13) 0.5347(3) 0.37744(3) 0.0139(3) Uani 1 1 d . .
C13 C 0.51233(13) 0.8351(3) 0.34573(3) 0.0161(3) Uani 1 1 d . .
H13A H 0.5243 0.9155 0.3256 0.019 Uiso 1 1 calc R U
H13B H 0.5286 0.9778 0.3609 0.019 Uiso 1 1 calc R U
C14 C 0.37586(13) 0.7435(3) 0.34792(3) 0.0174(3) Uani 1 1 d . .
C15 C 0.32826(15) 0.5341(3) 0.33029(4) 0.0289(4) Uani 1 1 d . .
H15 H 0.3830 0.4424 0.3170 0.035 Uiso 1 1 calc R U
C16 C 0.20146(16) 0.4569(4) 0.33186(5) 0.0362(4) Uani 1 1 d . .
H16 H 0.1698 0.3144 0.3195 0.043 Uiso 1 1 calc R U
C17 C 0.12135(15) 0.5880(4) 0.35139(4) 0.0325(4) Uani 1 1 d . .
H17 H 0.0351 0.5333 0.3529 0.039 Uiso 1 1 calc R U
C18 C 0.16746(16) 0.7982(4) 0.36866(4) 0.0342(4) Uani 1 1 d . .
H18 H 0.1123 0.8910 0.3817 0.041 Uiso 1 1 calc R U
C19 C 0.29457(15) 0.8755(4) 0.36707(4) 0.0270(4) Uani 1 1 d . .
H19 H 0.3257 1.0198 0.3792 0.032 Uiso 1 1 calc R U
C20 C 0.43142(15) 0.5856(3) 0.43848(3) 0.0221(3) Uani 1 1 d . .
H20A H 0.3815 0.7384 0.4302 0.027 Uiso 1 1 calc R U
H20B H 0.4881 0.6541 0.4549 0.027 Uiso 1 1 calc R U
C21 C 0.34393(14) 0.3754(3) 0.45048(3) 0.0197(3) Uani 1 1 d . .
C22 C 0.37383(14) 0.2368(3) 0.47711(3) 0.0207(3) Uani 1 1 d . .
H22 H 0.4505 0.2782 0.4879 0.025 Uiso 1 1 calc R U
C23 C 0.29387(14) 0.0405(3) 0.48804(3) 0.0211(3) Uani 1 1 d . .
H23 H 0.3154 -0.0519 0.5062 0.025 Uiso 1 1 calc R U
C24 C 0.18136(14) -0.0209(3) 0.47226(3) 0.0192(3) Uani 1 1 d . .
C25 C 0.15052(14) 0.1137(3) 0.44557(3) 0.0208(3) Uani 1 1 d . .
H25 H 0.0743 0.0716 0.4347 0.025 Uiso 1 1 calc R U
C26 C 0.23205(14) 0.3094(3) 0.43508(3) 0.0213(3) Uani 1 1 d . .
H26 H 0.2108 0.4008 0.4169 0.026 Uiso 1 1 calc R U
C27 C 0.64404(16) 0.5281(3) 0.23336(3) 0.0252(4) Uani 1 1 d . .
H27A H 0.6543 0.5139 0.2115 0.038 Uiso 1 1 calc R U
H27B H 0.6808 0.6983 0.2406 0.038 Uiso 1 1 calc R U
H27C H 0.5533 0.5227 0.2380 0.038 Uiso 1 1 calc R U
C28 C 0.96455(15) -0.1963(3) 0.28384(4) 0.0232(3) Uani 1 1 d . .
H28A H 1.0064 -0.2899 0.2673 0.035 Uiso 1 1 calc R U
H28B H 0.9271 -0.3288 0.2974 0.035 Uiso 1 1 calc R U
H28C H 1.0273 -0.0875 0.2951 0.035 Uiso 1 1 calc R U
C29 C -0.00956(14) -0.2749(3) 0.46881(4) 0.0250(3) Uani 1 1 d . .
H29A H -0.0553 -0.4167 0.4794 0.038 Uiso 1 1 calc R U
H29B H 0.0095 -0.3363 0.4484 0.038 Uiso 1 1 calc R U
H29C H -0.0625 -0.1127 0.4676 0.038 Uiso 1 1 calc R U

loop_
_atom_site_aniso_label
_atom_site_aniso_U_11
_atom_site_aniso_U_22
_atom_site_aniso_U_33
_atom_site_aniso_U_23
_atom_site_aniso_U_13
_atom_site_aniso_U_12
O1 0.0329(6) 0.0247(6) 0.0124(5) -0.0002(4) 0.0003(4) 0.0054(5)
O2 0.0253(6) 0.0209(5) 0.0169(5) -0.0017(4) 0.0059(4) 0.0051(4)
O3 0.0195(5) 0.0235(6) 0.0221(5) 0.0028(4) 0.0011(4) 0.0069(4)
O4 0.0177(5) 0.0202(5) 0.0185(5) -0.0033(4) 0.0064(4) -0.0024(4)
O5 0.0209(5) 0.0252(6) 0.0248(6) 0.0030(5) -0.0003(4) -0.0040(5)
N1 0.0131(6) 0.0162(6) 0.0140(6) 0.0000(5) 0.0014(4) 0.0010(5)
C1 0.0128(6) 0.0151(7) 0.0157(7) -0.0005(6) 0.0019(5) -0.0015(5)
C2 0.0153(7) 0.0180(7) 0.0157(7) 0.0018(6) -0.0007(5) 0.0004(6)
C3 0.0197(7) 0.0189(7) 0.0134(7) 0.0008(6) 0.0006(6) -0.0038(6)
C4 0.0161(7) 0.0149(7) 0.0179(7) -0.0010(6) 0.0051(6) -0.0013(6)
C5 0.0129(7) 0.0143(7) 0.0181(7) 0.0017(6) 0.0023(5) -0.0005(5)
C6 0.0130(7) 0.0159(7) 0.0154(7) 0.0018(5) 0.0020(5) -0.0036(5)
C7 0.0129(6) 0.0158(7) 0.0147(7) 0.0000(6) 0.0016(5) -0.0019(5)
C8 0.0147(7) 0.0152(7) 0.0182(7) 0.0018(6) 0.0006(6) -0.0015(6)
C9 0.0210(7) 0.0183(7) 0.0162(7) 0.0018(6) -0.0020(6) -0.0002(6)
C10 0.0200(7) 0.0183(7) 0.0158(7) -0.0014(6) 0.0001(6) 0.0001(6)
C11 0.0162(7) 0.0154(7) 0.0159(7) -0.0005(6) 0.0020(5) -0.0012(6)
C12 0.0126(6) 0.0150(7) 0.0142(7) 0.0008(5) 0.0002(5) -0.0028(5)
C13 0.0162(7) 0.0152(7) 0.0168(7) 0.0004(6) -0.0003(5) 0.0027(6)
C14 0.0167(7) 0.0189(7) 0.0166(7) 0.0036(6) -0.0002(6) 0.0032(6)
C15 0.0200(8) 0.0267(9) 0.0401(10) -0.0093(8) 0.0023(7) -0.0008(7)
C16 0.0231(9) 0.0327(10) 0.0527(12) -0.0029(9) -0.0024(8) -0.0065(7)
C17 0.0144(8) 0.0460(11) 0.0369(10) 0.0159(8) -0.0015(7) -0.0021(7)
C18 0.0194(8) 0.0560(12) 0.0273(9) 0.0030(8) 0.0045(7) 0.0105(8)
C19 0.0211(8) 0.0373(10) 0.0226(8) -0.0033(7) 0.0005(6) 0.0062(7)
C20 0.0241(8) 0.0216(8) 0.0210(8) -0.0040(6) 0.0082(6) 0.0007(6)
C21 0.0198(7) 0.0209(8) 0.0187(7) -0.0037(6) 0.0072(6) 0.0025(6)
C22 0.0177(7) 0.0255(8) 0.0191(7) -0.0050(6) 0.0006(6) 0.0015(6)
C23 0.0219(8) 0.0254(8) 0.0159(7) -0.0004(6) 0.0009(6) 0.0035(6)
C24 0.0181(7) 0.0201(7) 0.0197(7) -0.0023(6) 0.0054(6) 0.0017(6)
C25 0.0168(7) 0.0257(8) 0.0198(7) -0.0033(6) -0.0001(6) 0.0037(6)
C26 0.0220(8) 0.0254(8) 0.0165(7) 0.0012(6) 0.0032(6) 0.0054(6)
C27 0.0342(9) 0.0259(8) 0.0153(7) 0.0034(6) -0.0035(6) 0.0011(7)
C28 0.0240(8) 0.0215(8) 0.0244(8) -0.0021(6) 0.0053(6) 0.0054(6)
C29 0.0193(8) 0.0271(8) 0.0286(8) 0.0008(7) -0.0018(7) -0.0028(6)

loop_
_atom_type_symbol
_atom_type_description
_atom_type_scat_dispersion_real
_atom_type_scat_dispersion_imag
_atom_type_scat_source
C C 0.0033 0.0016 'International Tables Vol C Tables 4.2.6.8 and 6.1.1.4'
H H 0.0000 0.0000 'International Tables Vol C Tables 4.2.6.8 and 6.1.1.4'
N N 0.0061 0.0033 'International Tables Vol C Tables 4.2.6.8 and 6.1.1.4'
O O 0.0106 0.0060 'International Tables Vol C Tables 4.2.6.8 and 6.1.1.4'

loop_
_geom_angle_atom_site_label_1
_geom_angle_atom_site_label_2
_geom_angle_atom_site_label_3
_geom_angle
C3 O1 C27 116.59(12)
C4 O2 C28 116.17(11)
C11 O4 C20 112.05(11)
C24 O5 C29 115.78(12)
C12 N1 C1 108.28(11)
C12 N1 C13 126.05(12)
C1 N1 C13 125.60(11)
N1 C1 C6 108.62(12)
N1 C1 C2 129.36(13)
C6 C1 C2 122.01(13)
C3 C2 C1 117.39(13)
C3 C2 H2 121.3
C1 C2 H2 121.3
O1 C3 C2 124.11(13)
O1 C3 C4 114.52(13)
C2 C3 C4 121.36(13)
O2 C4 C5 124.92(13)
O2 C4 C3 114.43(12)
C5 C4 C3 120.64(13)
C4 C5 C6 118.59(13)
C4 C5 H5 120.7
C6 C5 H5 120.7
C1 C6 C5 120.00(13)
C1 C6 C7 106.30(12)
C5 C6 C7 133.67(13)
C12 C7 C6 106.88(12)
C12 C7 C8 122.14(13)
C6 C7 C8 130.97(13)
O3 C8 C7 123.27(13)
O3 C8 C9 121.37(13)
C7 C8 C9 115.34(12)
C8 C9 C10 113.35(12)
C8 C9 H9A 108.9
C10 C9 H9A 108.9
C8 C9 H9B 108.9
C10 C9 H9B 108.9
H9A C9 H9B 107.7
C9 C10 C11 111.26(12)
C9 C10 H10A 109.4
C11 C10 H10A 109.4
C9 C10 H10B 109.4
C11 C10 H10B 109.4
H10A C10 H10B 108.0
O4 C11 C12 106.45(11)
O4 C11 C10 111.07(11)
C12 C11 C10 108.03(11)
O4 C11 H11 110.4
C12 C11 H11 110.4
C10 C11 H11 110.4
N1 C12 C7 109.91(12)
N1 C12 C11 125.67(12)
C7 C12 C11 124.36(12)
N1 C13 C14 114.14(12)
N1 C13 H13A 108.7
C14 C13 H13A 108.7
N1 C13 H13B 108.7
C14 C13 H13B 108.7
H13A C13 H13B 107.6
C19 C14 C15 118.81(14)
C19 C14 C13 119.83(14)
C15 C14 C13 121.33(13)
C14 C15 C16 120.79(16)
C14 C15 H15 119.6
C16 C15 H15 119.6
C17 C16 C15 119.94(17)
C17 C16 H16 120.0
C15 C16 H16 120.0
C18 C17 C16 119.60(16)
C18 C17 H17 120.2
C16 C17 H17 120.2
C17 C18 C19 120.42(16)
C17 C18 H18 119.8
C19 C18 H18 119.8
C14 C19 C18 120.43(16)
C14 C19 H19 119.8
C18 C19 H19 119.8
O4 C20 C21 108.23(12)
O4 C20 H20A 110.1
C21 C20 H20A 110.1
O4 C20 H20B 110.1
C21 C20 H20B 110.1
H20A C20 H20B 108.4
C26 C21 C22 118.18(14)
C26 C21 C20 120.71(14)
C22 C21 C20 121.10(14)
C23 C22 C21 121.17(14)
C23 C22 H22 119.4
C21 C22 H22 119.4
C22 C23 C24 119.58(14)
C22 C23 H23 120.2
C24 C23 H23 120.2
O5 C24 C25 124.08(13)
O5 C24 C23 115.89(13)
C25 C24 C23 120.03(14)
C26 C25 C24 119.34(14)
C26 C25 H25 120.3
C24 C25 H25 120.3
C25 C26 C21 121.69(14)
C25 C26 H26 119.2
C21 C26 H26 119.2
O1 C27 H27A 109.5
O1 C27 H27B 109.5
H27A C27 H27B 109.5
O1 C27 H27C 109.5
H27A C27 H27C 109.5
H27B C27 H27C 109.5
O2 C28 H28A 109.5
O2 C28 H28B 109.5
H28A C28 H28B 109.5
O2 C28 H28C 109.5
H28A C28 H28C 109.5
H28B C28 H28C 109.5
O5 C29 H29A 109.5
O5 C29 H29B 109.5
H29A C29 H29B 109.5
O5 C29 H29C 109.5
H29A C29 H29C 109.5
H29B C29 H29C 109.5

loop_
_geom_bond_atom_site_label_1
_geom_bond_atom_site_label_2
_geom_bond_distance
O1 C3 1.3721(17)
O1 C27 1.4244(19)
O2 C4 1.3684(17)
O2 C28 1.4334(18)
O3 C8 1.2309(17)
O4 C11 1.4365(17)
O4 C20 1.4404(17)
O5 C24 1.3693(18)
O5 C29 1.4313(18)
N1 C12 1.3636(18)
N1 C1 1.3956(18)
N1 C13 1.4663(17)
C1 C6 1.401(2)
C1 C2 1.4031(19)
C2 C3 1.378(2)
C2 H2 0.9500
C3 C4 1.428(2)
C4 C5 1.379(2)
C5 C6 1.406(2)
C5 H5 0.9500
C6 C7 1.4406(19)
C7 C12 1.3864(19)
C7 C8 1.441(2)
C8 C9 1.520(2)
C9 C10 1.528(2)
C9 H9A 0.9900
C9 H9B 0.9900
C10 C11 1.5305(19)
C10 H10A 0.9900
C10 H10B 0.9900
C11 C12 1.4952(19)
C11 H11 1.0000
C13 C14 1.510(2)
C13 H13A 0.9900
C13 H13B 0.9900
C14 C19 1.384(2)
C14 C15 1.388(2)
C15 C16 1.390(2)
C15 H15 0.9500
C16 C17 1.385(3)
C16 H16 0.9500
C17 C18 1.377(3)
C17 H17 0.9500
C18 C19 1.394(2)
C18 H18 0.9500
C19 H19 0.9500
C20 C21 1.497(2)
C20 H20A 0.9900
C20 H20B 0.9900
C21 C26 1.386(2)
C21 C22 1.398(2)
C22 C23 1.383(2)
C22 H22 0.9500
C23 C24 1.394(2)
C23 H23 0.9500
C24 C25 1.393(2)
C25 C26 1.384(2)
C25 H25 0.9500
C26 H26 0.9500
C27 H27A 0.9800
C27 H27B 0.9800
C27 H27C 0.9800
C28 H28A 0.9800
C28 H28B 0.9800
C28 H28C 0.9800
C29 H29A 0.9800
C29 H29B 0.9800
C29 H29C 0.9800

loop_
_geom_torsion_atom_site_label_1
_geom_torsion_atom_site_label_2
_geom_torsion_atom_site_label_3
_geom_torsion_atom_site_label_4
_geom_torsion
C12 N1 C1 C6 -0.23(15)
C13 N1 C1 C6 177.11(12)
C12 N1 C1 C2 178.72(14)
C13 N1 C1 C2 -3.9(2)
N1 C1 C2 C3 -178.47(14)
C6 C1 C2 C3 0.3(2)
C27 O1 C3 C2 14.0(2)
C27 O1 C3 C4 -166.09(13)
C1 C2 C3 O1 -179.37(13)
C1 C2 C3 C4 0.7(2)
C28 O2 C4 C5 -4.6(2)
C28 O2 C4 C3 174.32(12)
O1 C3 C4 O2 -0.14(18)
C2 C3 C4 O2 179.83(13)
O1 C3 C4 C5 178.85(13)
C2 C3 C4 C5 -1.2(2)
O2 C4 C5 C6 179.51(13)
C3 C4 C5 C6 0.6(2)
N1 C1 C6 C5 178.16(12)
C2 C1 C6 C5 -0.9(2)
N1 C1 C6 C7 -0.12(15)
C2 C1 C6 C7 -179.16(13)
C4 C5 C6 C1 0.4(2)
C4 C5 C6 C7 178.08(15)
C1 C6 C7 C12 0.41(15)
C5 C6 C7 C12 -177.52(15)
C1 C6 C7 C8 -179.63(14)
C5 C6 C7 C8 2.4(3)
C12 C7 C8 O3 -177.70(14)
C6 C7 C8 O3 2.3(2)
C12 C7 C8 C9 4.0(2)
C6 C7 C8 C9 -176.00(14)
O3 C8 C9 C10 151.04(14)
C7 C8 C9 C10 -30.58(18)
C8 C9 C10 C11 56.34(16)
C20 O4 C11 C12 -161.28(12)
C20 O4 C11 C10 81.36(14)
C9 C10 C11 O4 64.24(15)
C9 C10 C11 C12 -52.15(15)
C1 N1 C12 C7 0.50(15)
C13 N1 C12 C7 -176.82(12)
C1 N1 C12 C11 -176.96(13)
C13 N1 C12 C11 5.7(2)
C6 C7 C12 N1 -0.57(16)
C8 C7 C12 N1 179.47(12)
C6 C7 C12 C11 176.93(13)
C8 C7 C12 C11 -3.0(2)
O4 C11 C12 N1 85.13(16)
C10 C11 C12 N1 -155.51(13)
O4 C11 C12 C7 -91.98(15)
C10 C11 C12 C7 27.38(18)
C12 N1 C13 C14 -85.85(17)
C1 N1 C13 C14 97.28(16)
N1 C13 C14 C19 127.20(15)
N1 C13 C14 C15 -55.01(19)
C19 C14 C15 C16 -0.2(3)
C13 C14 C15 C16 -178.05(16)
C14 C15 C16 C17 -0.6(3)
C15 C16 C17 C18 1.4(3)
C16 C17 C18 C19 -1.4(3)
C15 C14 C19 C18 0.3(2)
C13 C14 C19 C18 178.12(15)
C17 C18 C19 C14 0.5(3)
C11 O4 C20 C21 -165.31(12)
O4 C20 C21 C26 -79.82(17)
O4 C20 C21 C22 98.88(16)
C26 C21 C22 C23 -0.5(2)
C20 C21 C22 C23 -179.25(14)
C21 C22 C23 C24 0.0(2)
C29 O5 C24 C25 -0.4(2)
C29 O5 C24 C23 179.14(13)
C22 C23 C24 O5 -179.13(13)
C22 C23 C24 C25 0.5(2)
O5 C24 C25 C26 179.10(14)
C23 C24 C25 C26 -0.5(2)
C24 C25 C26 C21 0.0(2)
C22 C21 C26 C25 0.5(2)
C20 C21 C26 C25 179.26(14)
